data_8102880
loop_
_publ_author_name
'Luan Jiang'

_publ_contact_author
;
Prof. Luan JiANG
Department of Chemistry and Chemical Engineering, 
Baoji University of Arts and Sciences,
Baoji, Shaanxi  721013
People's Republic of China
;
_publ_section_title
;
 Crystal structure of 2,2'-(1,2-ethanediyl)bis(1H-benzimidazolium)
 bis(dihydrogen benzene-1,3,5-tricarboxylate), [C16H16N4][C9H5O6]2
;
_journal_issue 4
_journal_name_full 'Zeitschrift f\"ur Kristallographie - New Crystal Structures'
_journal_page_first 799
_journal_volume 225
_journal_year 2010
_chemical_formula_sum 'C17 H13 N2 O6'
_chemical_formula_weight 341.29
_chemical_name_systematic
;
2,2'-(1,2-ethanediyl)bis(1H-benzimidazole) 
benzene-1,3,5-tricarboxylic acid,  C~34~H~26~N~4~O~12~
;
_space_group_IT_number 2
_symmetry_cell_setting triclinic
_symmetry_space_group_name_Hall '-P 1'
_symmetry_space_group_name_H-M 'P -1'
_atom_sites_solution_hydrogens geom
_atom_sites_solution_primary direct
_atom_sites_solution_secondary difmap
_audit_creation_method SHELXL-97
_audit_update_record
;
2010-07-08 # Formatted by publCIF
;
_cell_angle_alpha 88.845(2)
_cell_angle_beta 83.489(2)
_cell_angle_gamma 75.277(2)
_cell_formula_units_Z 2
_cell_length_a 6.8562(14)
_cell_length_b 8.4757(17)
_cell_length_c 13.062(3)
_cell_measurement_temperature 293(2)
_cell_volume 729.4(3)
_computing_structure_refinement 'SHELXL-97 (Sheldrick, 1997)'
_diffrn_ambient_temperature 293(2)
_diffrn_measured_fraction_theta_full 0.986
_diffrn_measured_fraction_theta_max 0.887
_diffrn_measurement_method contsr
_diffrn_radiation_monochromator graphite
_diffrn_radiation_source 'fine-focus sealed tube'
_diffrn_radiation_type MoK\a
_diffrn_radiation_wavelength 0.71073
_diffrn_reflns_av_R_equivalents 0.0264
_diffrn_reflns_av_sigmaI/netI 0.0430
_diffrn_reflns_limit_h_max 8
_diffrn_reflns_limit_h_min -9
_diffrn_reflns_limit_k_max 10
_diffrn_reflns_limit_k_min -11
_diffrn_reflns_limit_l_max 16
_diffrn_reflns_limit_l_min -11
_diffrn_reflns_number 4406
_diffrn_reflns_theta_full 25.00
_diffrn_reflns_theta_max 28.26
_diffrn_reflns_theta_min 1.57
_exptl_absorpt_coefficient_mu 0.120
_exptl_absorpt_correction_T_max 0.976
_exptl_absorpt_correction_T_min 0.956
_exptl_absorpt_correction_type multi-scan
_exptl_crystal_density_diffrn 1.554
_exptl_crystal_density_method 'not measured'
_exptl_crystal_F_000 354
_exptl_crystal_size_max 0.42
_exptl_crystal_size_mid 0.31
_exptl_crystal_size_min 0.2
_refine_diff_density_max 0.362
_refine_diff_density_min -0.350
_refine_diff_density_rms 0.064
_refine_ls_extinction_coef 0.56(3)
_refine_ls_extinction_expression Fc^*^=kFc[1+0.001xFc^2^\l^3^/sin(2\q)]^-1/4^
_refine_ls_extinction_method SHELXL
_refine_ls_goodness_of_fit_ref 1.025
_refine_ls_hydrogen_treatment mixed
_refine_ls_matrix_type full
_refine_ls_number_parameters 243
_refine_ls_number_reflns 3208
_refine_ls_number_restraints 0
_refine_ls_restrained_S_all 1.025
_refine_ls_R_factor_all 0.0588
_refine_ls_R_factor_gt 0.0510
_refine_ls_shift/su_max 0.000
_refine_ls_shift/su_mean 0.000
_refine_ls_structure_factor_coef Fsqd
_refine_ls_weighting_details 'calc w=1/[\s^2^(Fo^2^)+(0.0833P)^2^+0.3859P] where P=(Fo^2^+2Fc^2^)/3'
_refine_ls_weighting_scheme calc
_refine_ls_wR_factor_gt 0.1442
_refine_ls_wR_factor_ref 0.1512
_reflns_number_gt 2694
_reflns_number_total 3208
_reflns_threshold_expression >2sigma(I)
_cod_data_source_file 1267-3252.cff
_cod_data_source_block 11
_cod_original_cell_volume 729.3(3)
_cod_original_sg_symbol_H-M P-1
_cod_database_code 8102880

loop_
_symmetry_equiv_pos_as_xyz
'x, y, z'
'-x, -y, -z'

loop_
_atom_site_label
_atom_site_type_symbol
_atom_site_fract_x
_atom_site_fract_y
_atom_site_fract_z
_atom_site_U_iso_or_equiv
_atom_site_adp_type
_atom_site_occupancy
_atom_site_symmetry_multiplicity
_atom_site_calc_flag
_atom_site_refinement_flags
_atom_site_disorder_assembly
_atom_site_disorder_group
O6 O 0.2251(2) 0.9324(2) 0.76145(11) 0.0490(5) Uani 1 1 d . . .
H121 H 0.275(4) 0.287(3) 1.194(2) 0.050(7) Uiso 1 1 d . . .
H2 H 0.533(6) 0.870(4) 0.651(3) 0.079(10) Uiso 1 1 d . . .
H4 H -0.709(6) 1.445(4) 0.644(3) 0.079(10) Uiso 1 1 d . . .
H111 H 0.418(4) 0.267(3) 0.892(2) 0.046(7) Uiso 1 1 d . . .
O2 O 0.2331(2) 1.24713(19) 0.31833(10) 0.0381(4) Uani 1 1 d . . .
N2 N 0.2884(2) 0.32012(17) 1.12200(11) 0.0244(3) Uani 1 1 d . . .
N1 N 0.3743(2) 0.30798(18) 0.95608(11) 0.0256(3) Uani 1 1 d . . .
O3 O -0.0611(2) 1.43040(19) 0.32631(11) 0.0416(4) Uani 1 1 d . . .
O1 O 0.4294(2) 0.9312(2) 0.61726(12) 0.0552(5) Uani 1 1 d . . .
C5 C -0.1940(3) 1.3030(2) 0.51762(13) 0.0278(4) Uani 1 1 d . . .
H5 H -0.2918 1.3764 0.4847 0.033 Uiso 1 1 calc R . .
C1 C -0.1025(3) 1.1323(2) 0.66337(13) 0.0261(4) Uani 1 1 d . . .
H1 H -0.1385 1.0896 0.7268 0.031 Uiso 1 1 calc R . .
O5 O -0.5136(2) 1.2494(2) 0.74917(10) 0.0411(4) Uani 1 1 d . . .
O4 O -0.5810(2) 1.3950(2) 0.60870(13) 0.0574(6) Uani 1 1 d . . .
C12 C 0.1179(3) 0.6218(2) 1.13555(14) 0.0295(4) Uani 1 1 d . . .
H12 H 0.0808 0.6264 1.2064 0.035 Uiso 1 1 calc R . .
C16 C 0.3766(3) 0.2219(2) 1.04294(12) 0.0241(4) Uani 1 1 d . . .
C2 C 0.0963(3) 1.0881(2) 0.61849(13) 0.0261(4) Uani 1 1 d . . .
C6 C -0.2482(3) 1.2408(2) 0.61329(13) 0.0261(4) Uani 1 1 d . . .
C4 C 0.0044(3) 1.2564(2) 0.47093(13) 0.0261(4) Uani 1 1 d . . .
C14 C 0.2779(3) 0.4698(2) 0.97933(13) 0.0244(4) Uani 1 1 d . . .
C19 C 0.2310(3) 0.6071(2) 0.91797(14) 0.0302(4) Uani 1 1 d . . .
H19 H 0.2672 0.6024 0.8471 0.036 Uiso 1 1 calc R . .
C9 C -0.4599(3) 1.2952(2) 0.66474(14) 0.0304(4) Uani 1 1 d . . .
C8 C 0.0606(3) 1.3177(2) 0.36518(13) 0.0282(4) Uani 1 1 d . . .
C17 C 0.4612(3) 0.0428(2) 1.05159(13) 0.0303(4) Uani 1 1 d . . .
H17A H 0.3566 -0.0045 1.0859 0.036 Uiso 1 1 calc R . .
H17B H 0.5716 0.0232 1.0943 0.036 Uiso 1 1 calc R . .
C7 C 0.2542(3) 0.9757(2) 0.67406(14) 0.0309(4) Uani 1 1 d . . .
C10 C 0.1279(3) 0.7507(2) 0.96803(15) 0.0331(4) Uani 1 1 d . . .
H10 H 0.0944 0.8456 0.9299 0.040 Uiso 1 1 calc R . .
C11 C 0.0721(3) 0.7579(2) 1.07481(16) 0.0334(4) Uani 1 1 d . . .
H11 H 0.0021 0.8574 1.1054 0.040 Uiso 1 1 calc R . .
C3 C 0.1495(3) 1.1490(2) 0.52262(13) 0.0274(4) Uani 1 1 d . . .
H3 H 0.2834 1.1178 0.4927 0.033 Uiso 1 1 calc R . .
C13 C 0.2225(3) 0.4774(2) 1.08534(13) 0.0237(4) Uani 1 1 d . . .

loop_
_atom_site_aniso_label
_atom_site_aniso_U_11
_atom_site_aniso_U_22
_atom_site_aniso_U_33
_atom_site_aniso_U_23
_atom_site_aniso_U_13
_atom_site_aniso_U_12
O6 0.0399(9) 0.0637(11) 0.0301(8) 0.0220(7) 0.0030(6) 0.0065(7)
O2 0.0247(7) 0.0533(9) 0.0231(7) 0.0127(6) 0.0068(5) 0.0090(6)
N2 0.0256(7) 0.0249(8) 0.0199(7) 0.0036(5) 0.0018(5) -0.0032(6)
N1 0.0286(8) 0.0265(8) 0.0185(7) 0.0030(5) 0.0018(6) -0.0033(6)
O3 0.0271(7) 0.0514(9) 0.0324(7) 0.0186(6) 0.0070(6) 0.0093(6)
O1 0.0260(8) 0.0883(13) 0.0314(8) 0.0241(8) 0.0046(6) 0.0169(8)
C5 0.0229(8) 0.0318(9) 0.0223(8) 0.0068(6) 0.0027(6) 0.0018(7)
C1 0.0267(9) 0.0295(9) 0.0191(8) 0.0041(6) 0.0015(6) -0.0034(7)
O5 0.0321(8) 0.0588(10) 0.0242(7) 0.0086(6) 0.0090(6) -0.0026(6)
O4 0.0271(8) 0.0740(12) 0.0488(10) 0.0324(8) 0.0151(7) 0.0171(7)
C12 0.0313(9) 0.0282(9) 0.0273(9) -0.0008(7) 0.0019(7) -0.0061(7)
C16 0.0232(8) 0.0270(9) 0.0202(8) 0.0022(6) 0.0003(6) -0.0041(6)
C2 0.0233(8) 0.0306(9) 0.0205(8) 0.0035(6) 0.0002(6) -0.0010(7)
C6 0.0229(8) 0.0291(9) 0.0213(8) 0.0027(6) 0.0039(6) -0.0005(7)
C4 0.0239(8) 0.0311(9) 0.0196(8) 0.0039(6) 0.0023(6) -0.0025(7)
C14 0.0221(8) 0.0279(9) 0.0226(8) 0.0030(6) -0.0004(6) -0.0061(6)
C19 0.0315(9) 0.0331(10) 0.0268(9) 0.0092(7) -0.0035(7) -0.0099(7)
C9 0.0253(9) 0.0351(10) 0.0251(9) 0.0045(7) 0.0048(7) -0.0010(7)
C8 0.0212(8) 0.0367(10) 0.0212(8) 0.0057(7) 0.0031(6) -0.0001(7)
C17 0.0368(10) 0.0247(9) 0.0245(9) 0.0038(7) 0.0011(7) -0.0010(7)
C7 0.0261(9) 0.0365(10) 0.0241(9) 0.0067(7) 0.0005(7) 0.0012(7)
C10 0.0334(10) 0.0263(9) 0.0394(10) 0.0122(7) -0.0062(8) -0.0072(7)
C11 0.0325(10) 0.0238(9) 0.0415(11) 0.0011(7) 0.0001(8) -0.0045(7)
C3 0.0205(8) 0.0355(10) 0.0216(8) 0.0037(7) 0.0025(6) -0.0008(7)
C13 0.0216(8) 0.0265(9) 0.0224(8) 0.0042(6) -0.0006(6) -0.0062(6)

loop_
_atom_type_symbol
_atom_type_description
_atom_type_scat_dispersion_real
_atom_type_scat_dispersion_imag
_atom_type_scat_source
C C 0.0033 0.0016 'International Tables Vol C Tables 4.2.6.8 and 6.1.1.4'
H H 0.0000 0.0000 'International Tables Vol C Tables 4.2.6.8 and 6.1.1.4'
N N 0.0061 0.0033 'International Tables Vol C Tables 4.2.6.8 and 6.1.1.4'
O O 0.0106 0.0060 'International Tables Vol C Tables 4.2.6.8 and 6.1.1.4'

loop_
_geom_angle_atom_site_label_1
_geom_angle_atom_site_label_2
_geom_angle_atom_site_label_3
_geom_angle
_geom_angle_site_symmetry_1
_geom_angle_site_symmetry_3
_geom_angle_publ_flag
C16 N2 C13 108.59(14) . . ?
C16 N2 H121 125.2(16) . . ?
C13 N2 H121 126.2(16) . . ?
C16 N1 C14 108.78(14) . . ?
C16 N1 H111 126.1(17) . . ?
C14 N1 H111 124.9(17) . . ?
C7 O1 H2 114(2) . . ?
C4 C5 C6 120.76(16) . . ?
C4 C5 H5 119.6 . . ?
C6 C5 H5 119.6 . . ?
C2 C1 C6 119.66(16) . . ?
C2 C1 H1 120.2 . . ?
C6 C1 H1 120.2 . . ?
C9 O4 H4 114(2) . . ?
C11 C12 C13 116.32(17) . . ?
C11 C12 H12 121.8 . . ?
C13 C12 H12 121.8 . . ?
N2 C16 N1 109.72(15) . . ?
N2 C16 C17 124.23(15) . . ?
N1 C16 C17 126.04(15) . . ?
C1 C2 C3 120.23(16) . . ?
C1 C2 C7 119.60(16) . . ?
C3 C2 C7 120.16(16) . . ?
C1 C6 C5 119.97(16) . . ?
C1 C6 C9 119.39(16) . . ?
C5 C6 C9 120.59(16) . . ?
C5 C4 C3 118.66(16) . . ?
C5 C4 C8 120.62(16) . . ?
C3 C4 C8 120.70(15) . . ?
N1 C14 C19 132.12(16) . . ?
N1 C14 C13 106.21(15) . . ?
C19 C14 C13 121.65(17) . . ?
C10 C19 C14 116.25(17) . . ?
C10 C19 H19 121.9 . . ?
C14 C19 H19 121.9 . . ?
O5 C9 O4 123.77(18) . . ?
O5 C9 C6 123.32(17) . . ?
O4 C9 C6 112.91(16) . . ?
O3 C8 O2 122.54(16) . . ?
O3 C8 C4 120.02(16) . . ?
O2 C8 C4 117.43(16) . . ?
C16 C17 C17 113.56(18) . 2_657 ?
C16 C17 H17A 108.9 . . ?
C17 C17 H17A 108.9 2_657 . ?
C16 C17 H17B 108.9 . . ?
C17 C17 H17B 108.9 2_657 . ?
H17A C17 H17B 107.7 . . ?
O6 C7 O1 123.63(18) . . ?
O6 C7 C2 124.04(17) . . ?
O1 C7 C2 112.33(15) . . ?
C19 C10 C11 121.98(17) . . ?
C19 C10 H10 119.0 . . ?
C11 C10 H10 119.0 . . ?
C12 C11 C10 121.76(18) . . ?
C12 C11 H11 119.1 . . ?
C10 C11 H11 119.1 . . ?
C2 C3 C4 120.70(16) . . ?
C2 C3 H3 119.6 . . ?
C4 C3 H3 119.6 . . ?
C12 C13 N2 131.25(16) . . ?
C12 C13 C14 122.05(16) . . ?
N2 C13 C14 106.70(15) . . ?

loop_
_geom_bond_atom_site_label_1
_geom_bond_atom_site_label_2
_geom_bond_distance
_geom_bond_site_symmetry_2
_geom_bond_publ_flag
O6 C7 1.203(2) . ?
O2 C8 1.274(2) . ?
N2 C16 1.327(2) . ?
N2 C13 1.389(2) . ?
N2 H121 0.98(3) . ?
N1 C16 1.336(2) . ?
N1 C14 1.386(2) . ?
N1 H111 0.90(3) . ?
O3 C8 1.240(2) . ?
O1 C7 1.309(2) . ?
O1 H2 0.92(4) . ?
C5 C4 1.388(2) . ?
C5 C6 1.395(2) . ?
C5 H5 0.9300 . ?
C1 C2 1.382(2) . ?
C1 C6 1.389(2) . ?
C1 H1 0.9300 . ?
O5 C9 1.211(2) . ?
O4 C9 1.302(2) . ?
O4 H4 0.94(4) . ?
C12 C11 1.377(3) . ?
C12 C13 1.386(2) . ?
C12 H12 0.9300 . ?
C16 C17 1.488(3) . ?
C2 C3 1.391(2) . ?
C2 C7 1.494(2) . ?
C6 C9 1.491(2) . ?
C4 C3 1.393(2) . ?
C4 C8 1.510(2) . ?
C14 C19 1.389(2) . ?
C14 C13 1.392(2) . ?
C19 C10 1.377(3) . ?
C19 H19 0.9300 . ?
C17 C17 1.519(3) 2_657 ?
C17 H17A 0.9700 . ?
C17 H17B 0.9700 . ?
C10 C11 1.402(3) . ?
C10 H10 0.9300 . ?
C11 H11 0.9300 . ?
C3 H3 0.9300 . ?
